data_1566184
loop_
_publ_author_name
'Suter, Riccardo'
'Gilliard, Robert J.'
'Iskandarov, Javad'
'Benk\>o, Zoltan'
'W\"orle, Michael'
'Gr\"utzmacher, Hansj\"org'

_publ_section_title
;
 Anionic 1-Aza-3,4-diphospholides as redox active ligands
;
_journal_name_full 'Inorganica Chimica Acta'
_journal_page_first 120274
_journal_paper_doi 10.1016/j.ica.2021.120274
_journal_volume 520
_journal_year 2021
_chemical_formula_moiety 'C48 H62 Fe2 N2 O4 P4, 0.5(C6 H6), C4 H8 O1'
_chemical_formula_sum 'C55 H73 Fe2 N2 O5 P4'
_chemical_formula_weight 1077.73
_space_group_crystal_system monoclinic
_space_group_IT_number 14
_space_group_name_Hall '-P 2ybc'
_space_group_name_H-M_alt 'P 1 21/c 1'
_atom_sites_solution_hydrogens geom
_atom_sites_solution_primary direct
_cell_angle_alpha 90
_cell_angle_beta 98.503(3)
_cell_angle_gamma 90
_cell_formula_units_Z 4
_cell_length_a 15.8927(4)
_cell_length_b 24.8383(5)
_cell_length_c 13.7936(5)
_cell_measurement_reflns_used 7637
_cell_measurement_temperature 106.11(10)
_cell_measurement_theta_max 26.9410
_cell_measurement_theta_min 1.5450
_cell_volume 5385.1(3)
_computing_cell_refinement 'CrysAlisPro 1.171.40.67a (Rigaku OD, 2019)'
_computing_data_collection 'CrysAlisPro 1.171.40.67a (Rigaku OD, 2019)'
_computing_data_reduction 'CrysAlisPro 1.171.40.67a (Rigaku OD, 2019)'
_computing_molecular_graphics OLEX2
_computing_publication_material OLEX2
_computing_structure_refinement 'SHELXL-97 (Sheldrick, 2008)'
_computing_structure_solution 'SHELXS-97 (Sheldrick, 2008)'
_diffrn_ambient_environment N~2~
_diffrn_ambient_temperature 106.11(10)
_diffrn_detector 'CCD plate'
_diffrn_detector_area_resol_mean 16.0839
_diffrn_detector_type Sapphire3
_diffrn_measured_fraction_theta_full 1.000
_diffrn_measured_fraction_theta_max 1.000
_diffrn_measurement_details
;
List of Runs (angles in degrees, time in seconds):

  # Type    Start    End  Width  t~exp~   \w     \q     \k     \f   Frames
--------------------------------------------------------------------------
  1  \w    -16.00  22.00   1.00   13.00    --  -17.98 -99.00 -60.00   38
  2  \w     -4.00  22.00   1.00   13.00    --  -17.98 -99.00  60.00   26
  3  \w    -49.00  38.00   1.00   13.00    --   18.45 -57.00 150.00   87
  4  \w    -45.00  42.00   1.00   13.00    --   18.45 -77.00  60.00   87
  5  \w     34.00  68.00   1.00   13.00    --   18.45 179.00  30.00   34
;
_diffrn_measurement_device 'four-circle diffractometer'
_diffrn_measurement_device_type 'Xcalibur, Sapphire3'
_diffrn_measurement_method '\w scans'
_diffrn_orient_matrix_type 'CrysAlisPro convention (1999,Acta A55,543-557)'
_diffrn_orient_matrix_UB_11 -0.0263928000
_diffrn_orient_matrix_UB_12 0.0031332000
_diffrn_orient_matrix_UB_13 -0.0458502000
_diffrn_orient_matrix_UB_21 -0.0352292000
_diffrn_orient_matrix_UB_22 -0.0098205000
_diffrn_orient_matrix_UB_23 0.0208470000
_diffrn_orient_matrix_UB_31 -0.0099032000
_diffrn_orient_matrix_UB_32 0.0266165000
_diffrn_orient_matrix_UB_33 0.0130607000
_diffrn_radiation_monochromator graphite
_diffrn_radiation_probe x-ray
_diffrn_radiation_type 'Mo K\a'
_diffrn_radiation_wavelength 0.71073
_diffrn_radiation_xray_symbol K-L~3~
_diffrn_reflns_av_R_equivalents 0.0439
_diffrn_reflns_av_unetI/netI 0.0638
_diffrn_reflns_Laue_measured_fraction_full 1.000
_diffrn_reflns_Laue_measured_fraction_max 1.000
_diffrn_reflns_limit_h_max 17
_diffrn_reflns_limit_h_min -19
_diffrn_reflns_limit_k_max 27
_diffrn_reflns_limit_k_min -29
_diffrn_reflns_limit_l_max 16
_diffrn_reflns_limit_l_min -15
_diffrn_reflns_number 26338
_diffrn_reflns_point_group_measured_fraction_full 1.000
_diffrn_reflns_point_group_measured_fraction_max 1.000
_diffrn_reflns_theta_full 25.242
_diffrn_reflns_theta_max 25.348
_diffrn_reflns_theta_min 1.533
_diffrn_source 'fine-focus sealed X-ray tube'
_diffrn_source_type 'Enhance (Mo) X-ray Source'
_diffrn_standards_number 0
_exptl_absorpt_coefficient_mu 0.706
_exptl_absorpt_correction_T_max 1.00000
_exptl_absorpt_correction_T_min 0.94582
_exptl_absorpt_correction_type multi-scan
_exptl_absorpt_process_details
;
CrysAlisPro 1.171.40.67a (Rigaku Oxford Diffraction, 2019)
Empirical absorption correction using spherical harmonics,
 implemented in SCALE3 ABSPACK scaling algorithm.
;
_exptl_crystal_colour black
_exptl_crystal_colour_primary black
_exptl_crystal_density_diffrn 1.329
_exptl_crystal_description block
_exptl_crystal_F_000 2276
_exptl_crystal_recrystallization_method 'crystallized from a benzene/THF mixture'
_exptl_crystal_size_max 0.331
_exptl_crystal_size_mid 0.263
_exptl_crystal_size_min 0.193
_refine_diff_density_max 1.676
_refine_diff_density_min -1.273
_refine_diff_density_rms 0.088
_refine_ls_extinction_coef .
_refine_ls_extinction_method none
_refine_ls_goodness_of_fit_ref 1.050
_refine_ls_hydrogen_treatment constr
_refine_ls_matrix_type full
_refine_ls_number_parameters 648
_refine_ls_number_reflns 9864
_refine_ls_number_restraints 169
_refine_ls_restrained_S_all 1.042
_refine_ls_R_factor_all 0.0943
_refine_ls_R_factor_gt 0.0704
_refine_ls_shift/su_max 0.001
_refine_ls_shift/su_mean 0.000
_refine_ls_structure_factor_coef Fsqd
_refine_ls_weighting_details 'w=1/[\s^2^(Fo^2^)+(0.0671P)^2^+16.6346P] where P=(Fo^2^+2Fc^2^)/3'
_refine_ls_weighting_scheme calc
_refine_ls_wR_factor_gt 0.1675
_refine_ls_wR_factor_ref 0.1813
_reflns_Friedel_coverage 0.000
_reflns_Friedel_fraction_full .
_reflns_Friedel_fraction_max .
_reflns_number_gt 7476
_reflns_number_total 9864
_reflns_threshold_expression 'I > 2\s(I)'
_cod_data_source_file 4-syn.cif
_cod_data_source_block rs5122
_cod_database_code 1566184
_chemical_oxdiff_formula Fe1P4N2O2C50H50
_shelx_space_group_comment
;
The symmetry employed for this shelxl refinement is uniquely defined
by the following loop, which should always be used as a source of
symmetry information in preference to the above space-group names.
They are only intended as comments.
;
_shelx_estimated_absorpt_t_max 0.876
_shelx_estimated_absorpt_t_min 0.800
_reflns_odcompleteness_completeness 99.97
_reflns_odcompleteness_iscentric 1
_reflns_odcompleteness_theta 26.32
_olex2_refinement_description
;
1. Fixed Uiso
 At 1.2 times of:
  All C(H) groups, All C(H,H) groups
 At 1.5 times of:
  All C(H,H,H) groups
2. Restrained distances
 C47-C46 \\sim C47-C43 \\sim C44-C43 \\sim C44-C45 \\sim C46-C45 \\sim
C43A-C44A \\sim C44A-C45A ~
 C45A-C46A \\sim C47A-C46A \\sim C43A-C47A
 with sigma of 0.02
3. Uiso/Uaniso restraints and constraints
Uiso(C53A) = Uiso(C58A) = Uiso(C57A) = Uiso(C56A) = Uiso(C55A) = Uiso(C54A)
Uiso(C53) = Uiso(C58) = Uiso(C57) = Uiso(C56) = Uiso(C55) = Uiso(C54)
Uiso(C50A) = Uiso(C49A) = Uiso(O5A) = Uiso(C52A) = Uiso(C51A)
Uiso(O5) = Uiso(C52) = Uiso(C51) = Uiso(C50) = Uiso(C49)
4. Rigid body (RIGU) restrains
 Fe1, O4, O4A, C43, C43A, C44, C44A, C45, C45A, C46, C46A, C47, C47A, C48, C48A
 with sigma for 1-2 distances of 0.004 and sigma for 1-3 distances of 0.004
5. Others
 Sof(O4A)=Sof(C43A)=Sof(H43A)=Sof(C44A)=Sof(H44A)=Sof(C45A)=Sof(H45A)=
 Sof(C46A)=Sof(H46A)=Sof(C47A)=Sof(H47A)=Sof(C48A)=Sof(O5A)=Sof(C49A)=Sof(H49C)=
 Sof(H49D)=Sof(C50A)=Sof(H50C)=Sof(H50D)=Sof(C51A)=Sof(H51C)=Sof(H51D)=
 Sof(C52A)=Sof(H52C)=Sof(H52D)=1-FVAR(1)
 Sof(O4)=Sof(C43)=Sof(H43)=Sof(C44)=Sof(H44)=Sof(C45)=Sof(H45)=Sof(C46)=
 Sof(H46)=Sof(C47)=Sof(H47)=Sof(C48)=Sof(O5)=Sof(C49)=Sof(H49A)=Sof(H49B)=
 Sof(C50)=Sof(H50A)=Sof(H50B)=Sof(C51)=Sof(H51A)=Sof(H51B)=Sof(C52)=Sof(H52A)=
 Sof(H52B)=FVAR(1)
 Sof(C56)=Sof(H56)=Sof(C53)=Sof(H53)=Sof(C54)=Sof(H54)=Sof(C55)=Sof(H55)=
 Sof(C57)=Sof(H57)=Sof(C58)=Sof(H58)=0.5*(1-FVAR(3))
 Sof(C56A)=Sof(H56A)=Sof(C53A)=Sof(H53A)=Sof(C54A)=Sof(H54A)=Sof(C55A)=
 Sof(H55A)=Sof(C57A)=Sof(H57A)=Sof(C58A)=Sof(H58A)=0.5*FVAR(3)
6.a Free rotating group:
 C56(C53,C54,C55,C57,C58), C56A(C53A,C54A,C55A,C57A,C58A), O5(C49,C50,C51,C52),
  O5A(C49A,C50A,C51A,C52A)
6.b Ternary CH refined with riding coordinates:
 C13(H13), C16(H16), C37(H37), C40(H40), C46A(H46A), C47A(H47A)
6.c Secondary CH2 refined with riding coordinates:
 C49(H49A,H49B), C50(H50A,H50B), C51(H51A,H51B), C52(H52A,H52B), C49A(H49C,
 H49D), C50A(H50C,H50D), C51A(H51C,H51D), C52A(H52C,H52D)
6.d Aromatic/amide H refined with riding coordinates:
 C9(H9), C10(H10), C11(H11), C21(H21), C22(H22), C23(H23), C24(H24), C26(H26),
 C33(H33), C34(H34), C35(H35), C43(H43), C43A(H43A), C44(H44), C44A(H44A),
 C45(H45), C45A(H45A), C46(H46), C47(H47), C56(H56), C53(H53), C54(H54),
 C55(H55), C57(H57), C58(H58), C56A(H56A), C53A(H53A), C54A(H54A), C55A(H55A),
 C57A(H57A), C58A(H58A)
6.e Idealised Me refined as rotating group:
 C4(H4A,H4B,H4C), C5(H5A,H5B,H5C), C6(H6A,H6B,H6C), C14(H14A,H14B,H14C),
 C15(H15A,H15B,H15C), C17(H17A,H17B,H17C), C18(H18A,H18B,H18C), C28(H28A,H28B,
 H28C), C29(H29A,H29B,H29C), C30(H30A,H30B,H30C), C38(H38A,H38B,H38C), C39(H39A,
 H39B,H39C), C41(H41A,H41B,H41C), C42(H42A,H42B,H42C)
;
_olex2_exptl_crystal_mounting_method tip-mounted
_olex2_submission_special_instructions 'No special instructions were received'
_oxdiff_exptl_absorpt_empirical_details
;
Empirical correction (ABSPACK) includes:
- Absorption correction using spherical harmonics
- Frame scaling
;
_oxdiff_exptl_absorpt_empirical_full_max 1.083
_oxdiff_exptl_absorpt_empirical_full_min 0.939

loop_
_space_group_symop_operation_xyz
'x, y, z'
'-x, y+1/2, -z+1/2'
'-x, -y, -z'
'x, -y-1/2, z-1/2'

loop_
_atom_site_label
_atom_site_type_symbol
_atom_site_fract_x
_atom_site_fract_y
_atom_site_fract_z
_atom_site_U_iso_or_equiv
_atom_site_adp_type
_atom_site_occupancy
_atom_site_site_symmetry_order
_atom_site_calc_flag
_atom_site_refinement_flags_posn
_atom_site_refinement_flags_adp
_atom_site_refinement_flags_occupancy
_atom_site_disorder_assembly
_atom_site_disorder_group
Fe1 Fe 0.17151(5) 0.51683(3) 0.13587(6) 0.0335(2) Uani 1 1 d . . . . .
Fe2 Fe 0.36468(5) 0.56443(3) 0.08520(5) 0.02901(19) Uani 1 1 d . . . . .
P1 P 0.30809(8) 0.49012(5) 0.14477(9) 0.0262(3) Uani 1 1 d . . . . .
P2 P 0.33186(8) 0.41545(5) 0.07268(9) 0.0297(3) Uani 1 1 d . . . . .
P3 P 0.22292(8) 0.57726(5) 0.03768(9) 0.0286(3) Uani 1 1 d . . . . .
P4 P 0.18032(9) 0.56759(5) -0.11754(10) 0.0310(3) Uani 1 1 d . . . . .
O1 O 0.3629(2) 0.49260(13) 0.3427(2) 0.0307(8) Uani 1 1 d . . . . .
O2 O 0.1861(2) 0.67482(12) 0.1147(2) 0.0319(8) Uani 1 1 d . . . . .
O3 O 0.3954(3) 0.51797(16) -0.1004(3) 0.0506(10) Uani 1 1 d . . . . .
O4 O 0.1165(4) 0.4406(2) -0.0272(5) 0.0437(18) Uani 0.570(5) 1 d . . P A 1
O4A O 0.2280(6) 0.5844(3) 0.3183(7) 0.050(3) Uani 0.430(5) 1 d . . P A 2
N1 N 0.3926(2) 0.41446(15) 0.2660(3) 0.0262(9) Uani 1 1 d . . . . .
N2 N 0.1417(2) 0.66538(14) -0.0500(3) 0.0236(8) Uani 1 1 d . . . . .
C1 C 0.3593(3) 0.46664(18) 0.2668(3) 0.0273(10) Uani 1 1 d . . . . .
C2 C 0.3837(3) 0.38623(18) 0.1764(4) 0.0277(10) Uani 1 1 d . . . . .
C3 C 0.0982(3) 0.64879(18) -0.2357(3) 0.0279(10) Uani 1 1 d . . . . .
C4 C 0.1001(3) 0.6019(2) -0.3072(4) 0.0343(12) Uani 1 1 d . . . . .
H4A H 0.157986 0.591341 -0.308688 0.052 Uiso 1 1 calc R U . . .
H4B H 0.074624 0.612993 -0.371606 0.052 Uiso 1 1 calc R U . . .
H4C H 0.068915 0.572091 -0.286264 0.052 Uiso 1 1 calc R U . . .
C5 C 0.1486(3) 0.6950(2) -0.2740(4) 0.0368(12) Uani 1 1 d . . . . .
H5A H 0.143123 0.726881 -0.236029 0.055 Uiso 1 1 calc R U . . .
H5B H 0.126716 0.701931 -0.341532 0.055 Uiso 1 1 calc R U . . .
H5C H 0.207551 0.685157 -0.268434 0.055 Uiso 1 1 calc R U . . .
C6 C 0.0046(3) 0.6651(2) -0.2414(4) 0.0364(12) Uani 1 1 d . . . . .
H6A H -0.025050 0.638465 -0.208909 0.055 Uiso 1 1 calc R U . . .
H6B H -0.020875 0.667688 -0.308822 0.055 Uiso 1 1 calc R U . . .
H6C H 0.000940 0.699324 -0.209955 0.055 Uiso 1 1 calc R U . . .
C7 C 0.1111(3) 0.72105(17) -0.0503(3) 0.0236(10) Uani 1 1 d . . . . .
C8 C 0.1681(3) 0.76278(18) -0.0621(3) 0.0279(10) Uani 1 1 d . . . . .
C9 C 0.1359(4) 0.8153(2) -0.0659(4) 0.0366(12) Uani 1 1 d . . . . .
H9 H 0.171444 0.843935 -0.075823 0.044 Uiso 1 1 calc R U . . .
C10 C 0.0524(4) 0.8254(2) -0.0550(4) 0.0443(14) Uani 1 1 d . . . . .
H10 H 0.031664 0.860411 -0.060197 0.053 Uiso 1 1 calc R U . . .
C11 C -0.0003(3) 0.7838(2) -0.0365(4) 0.0389(13) Uani 1 1 d . . . . .
H11 H -0.055700 0.791334 -0.026531 0.047 Uiso 1 1 calc R U . . .
C12 C 0.0277(3) 0.73090(19) -0.0326(4) 0.0318(11) Uani 1 1 d . . . . .
C13 C -0.0305(3) 0.6865(2) -0.0041(4) 0.0398(13) Uani 1 1 d . . . . .
H13 H -0.008586 0.651775 -0.023107 0.048 Uiso 1 1 calc R U . . .
C14 C -0.1233(3) 0.6922(2) -0.0543(5) 0.0567(18) Uani 1 1 d . . . . .
H14A H -0.155970 0.662194 -0.036714 0.085 Uiso 1 1 calc R U . . .
H14B H -0.124855 0.692943 -0.124117 0.085 Uiso 1 1 calc R U . . .
H14C H -0.146874 0.725038 -0.033278 0.085 Uiso 1 1 calc R U . . .
C15 C -0.0267(4) 0.6872(3) 0.1075(5) 0.0599(18) Uani 1 1 d . . . . .
H15A H -0.048571 0.720797 0.127354 0.090 Uiso 1 1 calc R U . . .
H15B H 0.031172 0.682918 0.138182 0.090 Uiso 1 1 calc R U . . .
H15C H -0.060475 0.658140 0.127017 0.090 Uiso 1 1 calc R U . . .
C16 C 0.2617(3) 0.7537(2) -0.0657(4) 0.0328(11) Uani 1 1 d . . . . .
H16 H 0.270258 0.715301 -0.077746 0.039 Uiso 1 1 calc R U . . .
C17 C 0.2960(4) 0.7860(2) -0.1462(4) 0.0449(14) Uani 1 1 d . . . . .
H17A H 0.262139 0.778576 -0.208285 0.067 Uiso 1 1 calc R U . . .
H17B H 0.353959 0.775848 -0.148539 0.067 Uiso 1 1 calc R U . . .
H17C H 0.293403 0.823726 -0.131982 0.067 Uiso 1 1 calc R U . . .
C18 C 0.3126(3) 0.7682(2) 0.0344(4) 0.0407(13) Uani 1 1 d . . . . .
H18A H 0.304349 0.805601 0.047890 0.061 Uiso 1 1 calc R U . . .
H18B H 0.371933 0.761506 0.033305 0.061 Uiso 1 1 calc R U . . .
H18C H 0.293285 0.746621 0.084455 0.061 Uiso 1 1 calc R U . . .
C19 C 0.1811(3) 0.64682(18) 0.0417(4) 0.0271(10) Uani 1 1 d . . . . .
C20 C 0.1379(3) 0.63089(17) -0.1318(3) 0.0228(9) Uani 1 1 d . . . . .
C21 C 0.3797(3) 0.6372(2) 0.1657(4) 0.0385(12) Uani 1 1 d . . . . .
H21 H 0.336271 0.660724 0.175740 0.046 Uiso 1 1 calc R U . . .
C22 C 0.4094(4) 0.5938(2) 0.2259(4) 0.0386(12) Uani 1 1 d . . . . .
H22 H 0.388770 0.583213 0.282603 0.046 Uiso 1 1 calc R U . . .
C23 C 0.4769(3) 0.5687(2) 0.1849(4) 0.0394(13) Uani 1 1 d . . . . .
H23 H 0.508261 0.538988 0.210346 0.047 Uiso 1 1 calc R U . . .
C24 C 0.4871(3) 0.5966(2) 0.1003(4) 0.0403(13) Uani 1 1 d . . . . .
H24 H 0.526839 0.588627 0.059182 0.048 Uiso 1 1 calc R U . . .
C25 C 0.3813(3) 0.5359(2) -0.0269(4) 0.0369(12) Uani 1 1 d . . . . .
C26 C 0.4276(3) 0.6389(2) 0.0868(4) 0.0367(12) Uani 1 1 d . . . . .
H26 H 0.420870 0.663558 0.035417 0.044 Uiso 1 1 calc R U . . .
C27 C 0.4251(4) 0.33027(19) 0.1678(4) 0.0398(13) Uani 1 1 d . . . . .
C28 C 0.4020(4) 0.3086(2) 0.0640(4) 0.0458(14) Uani 1 1 d . . . . .
H28A H 0.341761 0.302551 0.050451 0.069 Uiso 1 1 calc R U . . .
H28B H 0.431502 0.275360 0.057864 0.069 Uiso 1 1 calc R U . . .
H28C H 0.418184 0.334352 0.018153 0.069 Uiso 1 1 calc R U . . .
C29 C 0.5225(4) 0.3359(3) 0.1881(5) 0.064(2) Uani 1 1 d . . . . .
H29A H 0.540030 0.364693 0.149270 0.096 Uiso 1 1 calc R U . . .
H29B H 0.548282 0.302850 0.171337 0.096 Uiso 1 1 calc R U . . .
H29C H 0.539900 0.343511 0.256308 0.096 Uiso 1 1 calc R U . . .
C30 C 0.3945(6) 0.2877(2) 0.2350(6) 0.087(3) Uani 1 1 d . . . . .
H30A H 0.416924 0.295698 0.301933 0.131 Uiso 1 1 calc R U . . .
H30B H 0.413936 0.252817 0.218099 0.131 Uiso 1 1 calc R U . . .
H30C H 0.333466 0.287911 0.227087 0.131 Uiso 1 1 calc R U . . .
C31 C 0.4286(3) 0.39397(18) 0.3630(3) 0.0280(11) Uani 1 1 d . . . . .
C32 C 0.3741(3) 0.36696(19) 0.4179(4) 0.0317(11) Uani 1 1 d . . . . .
C33 C 0.4085(3) 0.34759(19) 0.5101(4) 0.0325(11) Uani 1 1 d . . . . .
H33 H 0.374119 0.328257 0.546699 0.039 Uiso 1 1 calc R U . . .
C34 C 0.4930(3) 0.35665(19) 0.5482(4) 0.0324(11) Uani 1 1 d . . . . .
H34 H 0.515273 0.342898 0.609365 0.039 Uiso 1 1 calc R U . . .
C35 C 0.5442(3) 0.38626(19) 0.4950(4) 0.0310(11) Uani 1 1 d . . . . .
H35 H 0.600411 0.393035 0.521659 0.037 Uiso 1 1 calc R U . . .
C36 C 0.5129(3) 0.40611(18) 0.4018(4) 0.0278(10) Uani 1 1 d . . . . .
C37 C 0.2787(3) 0.3605(2) 0.3840(4) 0.0462(15) Uani 1 1 d . . . . .
H37 H 0.267095 0.367589 0.313370 0.055 Uiso 1 1 calc R U . . .
C38 C 0.2309(4) 0.4019(3) 0.4365(6) 0.067(2) Uani 1 1 d . . . . .
H38A H 0.170773 0.396468 0.419206 0.101 Uiso 1 1 calc R U . . .
H38B H 0.245469 0.437492 0.417276 0.101 Uiso 1 1 calc R U . . .
H38C H 0.246457 0.397984 0.506069 0.101 Uiso 1 1 calc R U . . .
C39 C 0.2459(4) 0.3037(3) 0.4030(5) 0.0563(17) Uani 1 1 d . . . . .
H39A H 0.247291 0.298493 0.472171 0.084 Uiso 1 1 calc R U . . .
H39B H 0.281426 0.277284 0.378260 0.084 Uiso 1 1 calc R U . . .
H39C H 0.188518 0.299809 0.370366 0.084 Uiso 1 1 calc R U . . .
C40 C 0.5689(3) 0.4434(2) 0.3503(4) 0.0342(12) Uani 1 1 d . . . . .
H40 H 0.542080 0.447747 0.282132 0.041 Uiso 1 1 calc R U . . .
C41 C 0.5740(3) 0.4989(2) 0.3994(4) 0.0385(12) Uani 1 1 d . . . . .
H41A H 0.517715 0.513352 0.396885 0.058 Uiso 1 1 calc R U . . .
H41B H 0.607497 0.522569 0.365551 0.058 Uiso 1 1 calc R U . . .
H41C H 0.599954 0.495445 0.466527 0.058 Uiso 1 1 calc R U . . .
C42 C 0.6593(3) 0.4217(2) 0.3501(5) 0.0500(16) Uani 1 1 d . . . . .
H42A H 0.688954 0.420808 0.415965 0.075 Uiso 1 1 calc R U . . .
H42B H 0.689227 0.444685 0.310806 0.075 Uiso 1 1 calc R U . . .
H42C H 0.656399 0.385935 0.323257 0.075 Uiso 1 1 calc R U . . .
C43 C 0.1378(5) 0.5758(3) 0.2308(6) 0.0289(18) Uani 0.570(5) 1 d D . P A 1
H43 H 0.159610 0.610554 0.235502 0.035 Uiso 0.570(5) 1 calc R U P A 1
C43A C 0.0499(13) 0.5172(10) 0.1556(12) 0.060(5) Uani 0.430(5) 1 d D . P A 2
H43A H 0.018556 0.544643 0.179108 0.072 Uiso 0.430(5) 1 calc R U P A 2
C44 C 0.1738(5) 0.5304(3) 0.2836(6) 0.0327(19) Uani 0.570(5) 1 d D . P A 1
H44 H 0.223275 0.530246 0.328989 0.039 Uiso 0.570(5) 1 calc R U P A 1
C44A C 0.0937(10) 0.4749(6) 0.2119(12) 0.044(3) Uani 0.430(5) 1 d D . P A 2
H44A H 0.097371 0.470377 0.279272 0.052 Uiso 0.430(5) 1 calc R U P A 2
C45 C 0.1214(6) 0.4855(4) 0.2552(7) 0.035(2) Uani 0.570(5) 1 d D . P A 1
H45 H 0.130315 0.450470 0.278062 0.042 Uiso 0.570(5) 1 calc R U P A 1
C45A C 0.1309(8) 0.4408(5) 0.1466(9) 0.047(3) Uani 0.430(5) 1 d D . P A 2
H45A H 0.161883 0.409696 0.164305 0.057 Uiso 0.430(5) 1 calc R U P A 2
C46 C 0.0528(9) 0.5037(5) 0.1855(8) 0.036(3) Uani 0.570(5) 1 d D . P A 1
H46 H 0.008497 0.482390 0.155038 0.044 Uiso 0.570(5) 1 calc R U P A 1
C46A C 0.1128(11) 0.4623(7) 0.0495(13) 0.048(5) Uani 0.430(5) 1 d D . P A 2
H46A H 0.130792 0.447444 -0.010019 0.058 Uiso 0.430(5) 1 calc R U P A 2
C47 C 0.0626(5) 0.5591(4) 0.1697(6) 0.0318(19) Uani 0.570(5) 1 d D . P A 1
H47 H 0.026583 0.580812 0.127058 0.038 Uiso 0.570(5) 1 calc R U P A 1
C47A C 0.0633(10) 0.5097(7) 0.0568(11) 0.068(4) Uani 0.430(5) 1 d D . P A 2
H47A H 0.041299 0.533283 0.001869 0.082 Uiso 0.430(5) 1 calc R U P A 2
C48 C 0.1380(7) 0.4717(4) 0.0349(8) 0.024(2) Uani 0.570(5) 1 d . . P A 1
C48A C 0.2084(9) 0.5577(5) 0.2436(10) 0.044(3) Uani 0.430(5) 1 d . . P A 2
C56 C -0.0272(14) 0.5207(7) 0.4487(13) 0.066(5) Uiso 0.32(2) 1 d G . P B -2
H56 H -0.074931 0.533413 0.407900 0.079 Uiso 0.32(2) 1 calc R U P B -2
C53 C 0.1159(13) 0.4825(7) 0.5708(12) 0.066(5) Uiso 0.32(2) 1 d G . P B -2
H53 H 0.163559 0.469719 0.611570 0.079 Uiso 0.32(2) 1 calc R U P B -2
C54 C 0.0347(15) 0.4686(7) 0.5892(12) 0.066(5) Uiso 0.32(2) 1 d G . P B -2
H54 H 0.028247 0.446563 0.642125 0.079 Uiso 0.32(2) 1 calc R U P B -2
C55 C -0.0368(13) 0.4877(8) 0.5281(14) 0.066(5) Uiso 0.32(2) 1 d G . P B -2
H55 H -0.090998 0.478493 0.540416 0.079 Uiso 0.32(2) 1 calc R U P B -2
C57 C 0.0540(15) 0.5346(7) 0.4304(11) 0.066(5) Uiso 0.32(2) 1 d G . P B -2
H57 H 0.060465 0.556644 0.377471 0.079 Uiso 0.32(2) 1 calc R U P B -2
C58 C 0.1256(13) 0.5154(7) 0.4914(13) 0.066(5) Uiso 0.32(2) 1 d G . P B -2
H58 H 0.179715 0.524634 0.479149 0.079 Uiso 0.32(2) 1 calc R U P B -2
C56A C -0.0766(18) 0.5241(10) 0.4173(16) 0.046(8) Uiso 0.18(2) 1 d G . P B -1
H56A H -0.124859 0.535699 0.376242 0.055 Uiso 0.18(2) 1 calc R U P B -1
C53A C 0.0682(19) 0.4890(10) 0.5403(16) 0.046(8) Uiso 0.18(2) 1 d G . P B -1
H53A H 0.116487 0.477289 0.581307 0.055 Uiso 0.18(2) 1 calc R U P B -1
C54A C -0.012(2) 0.4752(10) 0.5608(15) 0.046(8) Uiso 0.18(2) 1 d G . P B -1
H54A H -0.017858 0.454351 0.615465 0.055 Uiso 0.18(2) 1 calc R U P B -1
C55A C -0.0847(18) 0.4927(10) 0.4992(18) 0.046(8) Uiso 0.18(2) 1 d G . P B -1
H55A H -0.138499 0.483545 0.512891 0.055 Uiso 0.18(2) 1 calc R U P B -1
C57A C 0.004(2) 0.5379(9) 0.3969(15) 0.046(8) Uiso 0.18(2) 1 d G . P B -1
H57A H 0.009507 0.558842 0.342228 0.055 Uiso 0.18(2) 1 calc R U P B -1
C58A C 0.0764(18) 0.5204(10) 0.4584(18) 0.046(8) Uiso 0.18(2) 1 d G . P B -1
H58A H 0.130176 0.529571 0.444767 0.055 Uiso 0.18(2) 1 calc R U P B -1
O5 O 0.1969(5) 0.3864(3) 0.7802(6) 0.0780(18) Uiso 0.570(5) 1 d G . P A 2
C49 C 0.2851(5) 0.4024(3) 0.7909(7) 0.0780(18) Uiso 0.570(5) 1 d G . P A 2
H49A H 0.305875 0.411400 0.858702 0.094 Uiso 0.570(5) 1 calc R U P A 2
H49B H 0.291849 0.433632 0.750508 0.094 Uiso 0.570(5) 1 calc R U P A 2
C50 C 0.3341(4) 0.3541(4) 0.7580(8) 0.0780(18) Uiso 0.570(5) 1 d G . P A 2
H50A H 0.351143 0.329353 0.811615 0.094 Uiso 0.570(5) 1 calc R U P A 2
H50B H 0.384064 0.365598 0.730656 0.094 Uiso 0.570(5) 1 calc R U P A 2
C51 C 0.2671(6) 0.3289(4) 0.6792(7) 0.0780(18) Uiso 0.570(5) 1 d G . P A 2
H51A H 0.264600 0.347434 0.616926 0.094 Uiso 0.570(5) 1 calc R U P A 2
H51B H 0.278313 0.290993 0.670118 0.094 Uiso 0.570(5) 1 calc R U P A 2
C52 C 0.1853(5) 0.3373(3) 0.7240(7) 0.0780(18) Uiso 0.570(5) 1 d G . P A 2
H52A H 0.136623 0.340348 0.672855 0.094 Uiso 0.570(5) 1 calc R U P A 2
H52B H 0.175993 0.307209 0.766046 0.094 Uiso 0.570(5) 1 calc R U P A 2
O5A O 0.2783(8) 0.4198(5) 0.7684(9) 0.099(3) Uiso 0.430(5) 1 d G . P A 1
C49A C 0.3045(7) 0.3677(6) 0.7372(12) 0.099(3) Uiso 0.430(5) 1 d G . P A 1
H49C H 0.346149 0.351694 0.787443 0.118 Uiso 0.430(5) 1 calc R U P A 1
H49D H 0.329518 0.370996 0.677438 0.118 Uiso 0.430(5) 1 calc R U P A 1
C50A C 0.2239(10) 0.3329(4) 0.7194(13) 0.099(3) Uiso 0.430(5) 1 d G . P A 1
H50C H 0.213246 0.315124 0.779014 0.118 Uiso 0.430(5) 1 calc R U P A 1
H50D H 0.227419 0.306035 0.669039 0.118 Uiso 0.430(5) 1 calc R U P A 1
C51A C 0.1553(7) 0.3753(6) 0.6853(12) 0.099(3) Uiso 0.430(5) 1 d G . P A 1
H51C H 0.153567 0.383876 0.616467 0.118 Uiso 0.430(5) 1 calc R U P A 1
H51D H 0.099480 0.363422 0.696728 0.118 Uiso 0.430(5) 1 calc R U P A 1
C52A C 0.1867(8) 0.4233(5) 0.7509(12) 0.099(3) Uiso 0.430(5) 1 d G . P A 1
H52C H 0.168845 0.456936 0.718424 0.118 Uiso 0.430(5) 1 calc R U P A 1
H52D H 0.163906 0.421599 0.812300 0.118 Uiso 0.430(5) 1 calc R U P A 1

loop_
_atom_site_aniso_label
_atom_site_aniso_U_11
_atom_site_aniso_U_22
_atom_site_aniso_U_33
_atom_site_aniso_U_23
_atom_site_aniso_U_13
_atom_site_aniso_U_12
Fe1 0.0399(4) 0.0239(4) 0.0386(4) 0.0064(3) 0.0117(3) 0.0062(3)
Fe2 0.0372(4) 0.0214(4) 0.0287(4) 0.0035(3) 0.0055(3) 0.0036(3)
P1 0.0343(7) 0.0198(6) 0.0240(6) 0.0021(5) 0.0024(5) 0.0043(5)
P2 0.0380(7) 0.0231(6) 0.0282(7) -0.0015(5) 0.0059(5) 0.0019(5)
P3 0.0381(7) 0.0197(6) 0.0284(7) 0.0015(5) 0.0058(5) 0.0058(5)
P4 0.0394(8) 0.0227(6) 0.0309(7) -0.0041(5) 0.0053(6) 0.0058(5)
O1 0.039(2) 0.0289(18) 0.0224(18) -0.0001(14) 0.0003(14) 0.0047(15)
O2 0.046(2) 0.0235(17) 0.0274(19) -0.0024(14) 0.0089(15) 0.0044(15)
O3 0.066(3) 0.050(2) 0.039(2) -0.0009(19) 0.018(2) 0.008(2)
O4 0.052(4) 0.030(3) 0.042(4) -0.005(3) -0.016(3) 0.004(3)
O4A 0.071(7) 0.036(5) 0.050(5) -0.001(4) 0.030(5) 0.005(4)
N1 0.030(2) 0.0214(19) 0.027(2) 0.0042(16) 0.0037(16) 0.0044(16)
N2 0.026(2) 0.0172(18) 0.028(2) 0.0008(15) 0.0035(16) 0.0018(15)
C1 0.031(3) 0.023(2) 0.027(3) 0.006(2) 0.002(2) 0.004(2)
C2 0.032(3) 0.021(2) 0.033(3) 0.002(2) 0.015(2) -0.001(2)
C3 0.030(3) 0.027(2) 0.026(3) -0.0009(19) 0.000(2) 0.001(2)
C4 0.039(3) 0.034(3) 0.030(3) 0.001(2) 0.004(2) -0.002(2)
C5 0.046(3) 0.036(3) 0.028(3) 0.001(2) 0.004(2) -0.010(2)
C6 0.033(3) 0.039(3) 0.034(3) -0.006(2) -0.002(2) 0.006(2)
C7 0.028(2) 0.017(2) 0.026(2) 0.0001(18) 0.0019(19) 0.0028(18)
C8 0.035(3) 0.023(2) 0.024(3) 0.0005(19) 0.000(2) 0.000(2)
C9 0.050(3) 0.023(3) 0.035(3) 0.001(2) -0.001(2) -0.003(2)
C10 0.060(4) 0.022(3) 0.048(3) -0.002(2) -0.002(3) 0.015(3)
C11 0.033(3) 0.031(3) 0.052(3) -0.008(2) 0.001(2) 0.009(2)
C12 0.029(3) 0.030(3) 0.036(3) -0.006(2) 0.001(2) 0.003(2)
C13 0.032(3) 0.031(3) 0.059(4) -0.011(3) 0.018(3) -0.001(2)
C14 0.028(3) 0.045(4) 0.099(5) -0.020(3) 0.017(3) 0.002(3)
C15 0.062(4) 0.062(4) 0.062(4) -0.008(3) 0.032(3) -0.014(3)
C16 0.034(3) 0.029(3) 0.036(3) -0.001(2) 0.008(2) -0.004(2)
C17 0.046(3) 0.046(3) 0.044(3) -0.001(3) 0.009(3) -0.016(3)
C18 0.039(3) 0.034(3) 0.046(3) 0.002(2) -0.003(2) -0.004(2)
C19 0.029(3) 0.020(2) 0.034(3) 0.004(2) 0.010(2) 0.0023(19)
C20 0.023(2) 0.021(2) 0.025(2) -0.0011(18) 0.0061(18) -0.0003(18)
C21 0.045(3) 0.030(3) 0.042(3) -0.006(2) 0.010(2) 0.001(2)
C22 0.051(3) 0.034(3) 0.031(3) -0.001(2) 0.009(2) -0.005(2)
C23 0.044(3) 0.034(3) 0.038(3) 0.000(2) -0.002(2) 0.002(2)
C24 0.038(3) 0.039(3) 0.045(3) 0.002(2) 0.011(2) 0.001(2)
C25 0.045(3) 0.032(3) 0.036(3) 0.006(2) 0.014(2) 0.010(2)
C26 0.036(3) 0.031(3) 0.045(3) 0.006(2) 0.012(2) 0.000(2)
C27 0.055(4) 0.022(3) 0.044(3) 0.001(2) 0.013(3) 0.009(2)
C28 0.052(4) 0.023(3) 0.065(4) -0.009(3) 0.016(3) -0.001(2)
C29 0.064(4) 0.061(4) 0.065(4) -0.024(3) -0.001(3) 0.039(4)
C30 0.176(9) 0.021(3) 0.076(5) 0.015(3) 0.055(5) 0.008(4)
C31 0.034(3) 0.022(2) 0.029(3) 0.0089(19) 0.008(2) 0.008(2)
C32 0.031(3) 0.025(2) 0.039(3) 0.010(2) 0.006(2) 0.001(2)
C33 0.034(3) 0.027(3) 0.038(3) 0.014(2) 0.011(2) 0.003(2)
C34 0.038(3) 0.030(3) 0.029(3) 0.011(2) 0.003(2) 0.008(2)
C35 0.025(3) 0.030(3) 0.038(3) 0.008(2) 0.004(2) 0.008(2)
C36 0.026(3) 0.023(2) 0.035(3) 0.005(2) 0.008(2) 0.0076(19)
C37 0.037(3) 0.054(4) 0.046(3) 0.025(3) 0.000(3) -0.005(3)
C38 0.031(3) 0.063(4) 0.108(6) 0.027(4) 0.013(3) 0.006(3)
C39 0.042(3) 0.062(4) 0.062(4) 0.025(3) -0.004(3) -0.019(3)
C40 0.030(3) 0.039(3) 0.036(3) 0.014(2) 0.010(2) 0.006(2)
C41 0.042(3) 0.032(3) 0.043(3) 0.009(2) 0.009(2) -0.004(2)
C42 0.030(3) 0.059(4) 0.066(4) 0.025(3) 0.022(3) 0.010(3)
C43 0.032(5) 0.025(4) 0.030(4) 0.003(3) 0.009(3) 0.004(3)
C43A 0.032(8) 0.086(13) 0.063(9) 0.032(8) 0.013(7) 0.026(8)
C44 0.026(4) 0.045(5) 0.027(5) 0.008(4) 0.004(3) 0.008(3)
C44A 0.030(8) 0.052(8) 0.050(8) 0.014(6) 0.008(6) 0.000(6)
C45 0.039(6) 0.039(5) 0.027(5) 0.012(4) 0.005(4) 0.004(4)
C45A 0.037(7) 0.052(7) 0.050(7) 0.005(5) 0.000(5) 0.002(5)
C46 0.034(6) 0.043(6) 0.032(6) 0.012(5) 0.007(4) -0.008(5)
C46A 0.025(10) 0.068(11) 0.051(7) 0.014(7) 0.003(7) -0.004(7)
C47 0.023(4) 0.033(5) 0.040(5) 0.008(4) 0.005(3) 0.008(3)
C47A 0.050(9) 0.093(11) 0.061(8) 0.025(7) 0.008(7) 0.020(7)
C48 0.025(7) 0.017(4) 0.028(4) 0.011(3) 0.000(4) 0.000(4)
C48A 0.063(8) 0.029(6) 0.046(7) 0.008(5) 0.029(6) 0.009(6)

loop_
_atom_type_symbol
_atom_type_description
_atom_type_scat_dispersion_real
_atom_type_scat_dispersion_imag
_atom_type_scat_source
C C 0.0033 0.0016 'International Tables Vol C Tables 4.2.6.8 and 6.1.1.4'
H H 0.0000 0.0000 'International Tables Vol C Tables 4.2.6.8 and 6.1.1.4'
Fe Fe 0.3463 0.8444 'International Tables Vol C Tables 4.2.6.8 and 6.1.1.4'
N N 0.0061 0.0033 'International Tables Vol C Tables 4.2.6.8 and 6.1.1.4'
O O 0.0106 0.0060 'International Tables Vol C Tables 4.2.6.8 and 6.1.1.4'
P P 0.1023 0.0942 'International Tables Vol C Tables 4.2.6.8 and 6.1.1.4'

loop_
_exptl_crystal_face_index_h
_exptl_crystal_face_index_k
_exptl_crystal_face_index_l
_exptl_crystal_face_perp_dist
0 -1 -1 0.0790
0 1 0 0.1588
3 5 5 0.1078
-2 -5 0 0.1217
-3 -5 5 0.1195
0 2 5 0.0843
-3 5 2 0.1573
3 -5 -2 0.1036
3 5 -2 0.1065
-3 -5 2 0.1313
-5 5 3 0.1739
-1 0 0 0.1694
1 0 0 0.1128
-2 5 -5 0.1271
2 -5 5 0.0891
0 5 -2 0.1458
0 -1 1 0.0752

loop_
_geom_angle_atom_site_label_1
_geom_angle_atom_site_label_2
_geom_angle_atom_site_label_3
_geom_angle
_geom_angle_site_symmetry_1
_geom_angle_site_symmetry_3
P3 Fe1 P1 78.30(5) . .
C43 Fe1 P1 120.4(2) . .
C43 Fe1 P3 93.4(2) . .
C43 Fe1 C46 65.3(4) . .
C43 Fe1 C47 39.2(3) . .
C43A Fe1 P1 160.0(6) . .
C43A Fe1 P3 121.6(5) . .
C43A Fe1 C44A 41.6(4) . .
C43A Fe1 C45A 70.5(8) . .
C44 Fe1 P1 96.8(2) . .
C44 Fe1 P3 122.0(2) . .
C44 Fe1 C43 39.9(3) . .
C44 Fe1 C45 39.9(3) . .
C44 Fe1 C46 66.0(4) . .
C44 Fe1 C47 66.4(3) . .
C44A Fe1 P1 118.5(4) . .
C44A Fe1 P3 163.2(5) . .
C45 Fe1 P1 108.9(3) . .
C45 Fe1 P3 159.8(3) . .
C45 Fe1 C43 66.5(4) . .
C45 Fe1 C46 39.3(3) . .
C45 Fe1 C47 66.0(4) . .
C45A Fe1 P1 92.1(4) . .
C45A Fe1 P3 145.0(3) . .
C45A Fe1 C44A 41.5(4) . .
C46 Fe1 P1 146.1(3) . .
C46 Fe1 P3 135.5(3) . .
C46 Fe1 C47 38.6(3) . .
C46A Fe1 P1 101.5(5) . .
C46A Fe1 P3 106.2(4) . .
C46A Fe1 C43A 72.6(9) . .
C46A Fe1 C44A 71.7(7) . .
C46A Fe1 C45A 42.4(4) . .
C47 Fe1 P1 159.7(2) . .
C47 Fe1 P3 100.4(2) . .
C47A Fe1 P1 141.7(4) . .
C47A Fe1 P3 95.4(5) . .
C47A Fe1 C43A 42.8(5) . .
C47A Fe1 C44A 71.3(7) . .
C47A Fe1 C45A 71.4(6) . .
C47A Fe1 C46A 43.5(5) . .
C48 Fe1 P1 91.8(4) . .
C48 Fe1 P3 92.4(3) . .
C48 Fe1 C43 147.8(4) . .
C48 Fe1 C44 145.6(4) . .
C48 Fe1 C45 106.0(4) . .
C48 Fe1 C46 88.8(5) . .
C48 Fe1 C47 108.5(4) . .
C48A Fe1 P1 85.9(4) . .
C48A Fe1 P3 91.0(4) . .
C48A Fe1 C43A 95.0(8) . .
C48A Fe1 C44A 90.6(6) . .
C48A Fe1 C45A 122.1(5) . .
C48A Fe1 C46A 162.3(6) . .
C48A Fe1 C47A 132.3(6) . .
P1 Fe2 P3 77.80(5) . .
C21 Fe2 P1 121.77(15) . .
C21 Fe2 P3 93.53(16) . .
C22 Fe2 P1 92.67(15) . .
C22 Fe2 P3 113.80(16) . .
C22 Fe2 C21 38.8(2) . .
C22 Fe2 C26 65.7(2) . .
C23 Fe2 P1 98.56(15) . .
C23 Fe2 P3 153.66(16) . .
C23 Fe2 C21 65.9(2) . .
C23 Fe2 C22 39.9(2) . .
C23 Fe2 C26 65.8(2) . .
C24 Fe2 P1 133.80(15) . .
C24 Fe2 P3 147.70(15) . .
C24 Fe2 C21 65.8(2) . .
C24 Fe2 C22 65.8(2) . .
C24 Fe2 C23 38.9(2) . .
C24 Fe2 C26 39.3(2) . .
C25 Fe2 P1 96.34(17) . .
C25 Fe2 P3 94.24(18) . .
C25 Fe2 C21 141.9(2) . .
C25 Fe2 C22 151.8(2) . .
C25 Fe2 C23 112.1(2) . .
C25 Fe2 C24 89.0(2) . .
C25 Fe2 C26 103.4(2) . .
C26 Fe2 P1 158.33(16) . .
C26 Fe2 P3 109.20(15) . .
C26 Fe2 C21 39.3(2) . .
Fe1 P1 Fe2 99.88(5) . .
P2 P1 Fe1 117.32(7) . .
P2 P1 Fe2 115.27(7) . .
C1 P1 Fe1 115.62(16) . .
C1 P1 Fe2 116.26(16) . .
C1 P1 P2 93.70(16) . .
C2 P2 P1 94.28(16) . .
Fe1 P3 Fe2 99.51(5) . .
P4 P3 Fe1 115.65(7) . .
P4 P3 Fe2 114.95(7) . .
C19 P3 Fe1 116.03(15) . .
C19 P3 Fe2 117.80(16) . .
C19 P3 P4 94.12(16) . .
C20 P4 P3 94.12(16) . .
C1 N1 C2 118.6(4) . .
C1 N1 C31 114.2(4) . .
C2 N1 C31 127.0(4) . .
C19 N2 C7 114.6(4) . .
C19 N2 C20 118.8(4) . .
C20 N2 C7 126.5(4) . .
O1 C1 P1 124.7(3) . .
O1 C1 N1 121.7(4) . .
N1 C1 P1 113.6(3) . .
N1 C2 P2 119.8(3) . .
N1 C2 C27 121.7(4) . .
C27 C2 P2 118.4(4) . .
C4 C3 C5 106.6(4) . .
C4 C3 C6 106.3(4) . .
C4 C3 C20 109.6(4) . .
C5 C3 C20 111.8(4) . .
C6 C3 C5 109.7(4) . .
C6 C3 C20 112.6(4) . .
C3 C4 H4A 109.5 . .
C3 C4 H4B 109.5 . .
C3 C4 H4C 109.5 . .
H4A C4 H4B 109.5 . .
H4A C4 H4C 109.5 . .
H4B C4 H4C 109.5 . .
C3 C5 H5A 109.5 . .
C3 C5 H5B 109.5 . .
C3 C5 H5C 109.5 . .
H5A C5 H5B 109.5 . .
H5A C5 H5C 109.5 . .
H5B C5 H5C 109.5 . .
C3 C6 H6A 109.5 . .
C3 C6 H6B 109.5 . .
C3 C6 H6C 109.5 . .
H6A C6 H6B 109.5 . .
H6A C6 H6C 109.5 . .
H6B C6 H6C 109.5 . .
C8 C7 N2 118.6(4) . .
C8 C7 C12 122.3(4) . .
C12 C7 N2 119.0(4) . .
C7 C8 C16 123.2(4) . .
C9 C8 C7 117.1(4) . .
C9 C8 C16 119.6(4) . .
C8 C9 H9 119.5 . .
C10 C9 C8 121.0(5) . .
C10 C9 H9 119.5 . .
C9 C10 H10 119.8 . .
C11 C10 C9 120.4(5) . .
C11 C10 H10 119.8 . .
C10 C11 H11 119.4 . .
C10 C11 C12 121.1(5) . .
C12 C11 H11 119.4 . .
C7 C12 C13 122.8(4) . .
C11 C12 C7 117.7(5) . .
C11 C12 C13 119.4(5) . .
C12 C13 H13 108.4 . .
C12 C13 C14 113.2(5) . .
C12 C13 C15 108.4(4) . .
C14 C13 H13 108.4 . .
C15 C13 H13 108.4 . .
C15 C13 C14 110.0(5) . .
C13 C14 H14A 109.5 . .
C13 C14 H14B 109.5 . .
C13 C14 H14C 109.5 . .
H14A C14 H14B 109.5 . .
H14A C14 H14C 109.5 . .
H14B C14 H14C 109.5 . .
C13 C15 H15A 109.5 . .
C13 C15 H15B 109.5 . .
C13 C15 H15C 109.5 . .
H15A C15 H15B 109.5 . .
H15A C15 H15C 109.5 . .
H15B C15 H15C 109.5 . .
C8 C16 H16 108.2 . .
C8 C16 C17 113.7(4) . .
C8 C16 C18 109.0(4) . .
C17 C16 H16 108.2 . .
C17 C16 C18 109.3(4) . .
C18 C16 H16 108.2 . .
C16 C17 H17A 109.5 . .
C16 C17 H17B 109.5 . .
C16 C17 H17C 109.5 . .
H17A C17 H17B 109.5 . .
H17A C17 H17C 109.5 . .
H17B C17 H17C 109.5 . .
C16 C18 H18A 109.5 . .
C16 C18 H18B 109.5 . .
C16 C18 H18C 109.5 . .
H18A C18 H18B 109.5 . .
H18A C18 H18C 109.5 . .
H18B C18 H18C 109.5 . .
O2 C19 P3 125.2(4) . .
O2 C19 N2 121.6(4) . .
N2 C19 P3 113.2(3) . .
N2 C20 P4 119.8(3) . .
N2 C20 C3 122.1(4) . .
C3 C20 P4 118.1(3) . .
Fe2 C21 H21 125.9 . .
C22 C21 Fe2 69.8(3) . .
C22 C21 H21 126.1 . .
C22 C21 C26 107.9(5) . .
C26 C21 Fe2 69.8(3) . .
C26 C21 H21 126.1 . .
Fe2 C22 H22 124.5 . .
C21 C22 Fe2 71.4(3) . .
C21 C22 H22 126.0 . .
C21 C22 C23 108.0(5) . .
C23 C22 Fe2 69.7(3) . .
C23 C22 H22 126.0 . .
Fe2 C23 H23 124.5 . .
C22 C23 Fe2 70.4(3) . .
C22 C23 H23 126.2 . .
C24 C23 Fe2 70.5(3) . .
C24 C23 C22 107.6(5) . .
C24 C23 H23 126.2 . .
Fe2 C24 H24 124.4 . .
C23 C24 Fe2 70.6(3) . .
C23 C24 H24 125.6 . .
C23 C24 C26 108.9(5) . .
C26 C24 Fe2 71.0(3) . .
C26 C24 H24 125.6 . .
O3 C25 Fe2 177.3(5) . .
Fe2 C26 H26 124.8 . .
C21 C26 Fe2 70.9(3) . .
C21 C26 H26 126.2 . .
C24 C26 Fe2 69.7(3) . .
C24 C26 C21 107.6(5) . .
C24 C26 H26 126.2 . .
C28 C27 C2 110.1(4) . .
C28 C27 C29 107.4(5) . .
C28 C27 C30 105.8(5) . .
C29 C27 C2 109.4(4) . .
C30 C27 C2 113.3(5) . .
C30 C27 C29 110.7(6) . .
C27 C28 H28A 109.5 . .
C27 C28 H28B 109.5 . .
C27 C28 H28C 109.5 . .
H28A C28 H28B 109.5 . .
H28A C28 H28C 109.5 . .
H28B C28 H28C 109.5 . .
C27 C29 H29A 109.5 . .
C27 C29 H29B 109.5 . .
C27 C29 H29C 109.5 . .
H29A C29 H29B 109.5 . .
H29A C29 H29C 109.5 . .
H29B C29 H29C 109.5 . .
C27 C30 H30A 109.5 . .
C27 C30 H30B 109.5 . .
C27 C30 H30C 109.5 . .
H30A C30 H30B 109.5 . .
H30A C30 H30C 109.5 . .
H30B C30 H30C 109.5 . .
C32 C31 N1 118.1(4) . .
C36 C31 N1 119.7(4) . .
C36 C31 C32 121.9(4) . .
C31 C32 C37 123.3(4) . .
C33 C32 C31 117.9(4) . .
C33 C32 C37 118.7(4) . .
C32 C33 H33 119.4 . .
C34 C33 C32 121.1(4) . .
C34 C33 H33 119.4 . .
C33 C34 H34 120.1 . .
C35 C34 C33 119.8(4) . .
C35 C34 H34 120.1 . .
C34 C35 H35 119.4 . .
C34 C35 C36 121.2(5) . .
C36 C35 H35 119.4 . .
C31 C36 C40 122.9(4) . .
C35 C36 C31 117.8(4) . .
C35 C36 C40 119.2(4) . .
C32 C37 H37 108.5 . .
C32 C37 C39 113.0(4) . .
C38 C37 C32 108.9(5) . .
C38 C37 H37 108.5 . .
C38 C37 C39 109.5(5) . .
C39 C37 H37 108.5 . .
C37 C38 H38A 109.5 . .
C37 C38 H38B 109.5 . .
C37 C38 H38C 109.5 . .
H38A C38 H38B 109.5 . .
H38A C38 H38C 109.5 . .
H38B C38 H38C 109.5 . .
C37 C39 H39A 109.5 . .
C37 C39 H39B 109.5 . .
C37 C39 H39C 109.5 . .
H39A C39 H39B 109.5 . .
H39A C39 H39C 109.5 . .
H39B C39 H39C 109.5 . .
C36 C40 H40 108.2 . .
C36 C40 C41 109.6(4) . .
C36 C40 C42 113.5(4) . .
C41 C40 H40 108.2 . .
C41 C40 C42 109.2(5) . .
C42 C40 H40 108.2 . .
C40 C41 H41A 109.5 . .
C40 C41 H41B 109.5 . .
C40 C41 H41C 109.5 . .
H41A C41 H41B 109.5 . .
H41A C41 H41C 109.5 . .
H41B C41 H41C 109.5 . .
C40 C42 H42A 109.5 . .
C40 C42 H42B 109.5 . .
C40 C42 H42C 109.5 . .
H42A C42 H42B 109.5 . .
H42A C42 H42C 109.5 . .
H42B C42 H42C 109.5 . .
Fe1 C43 H43 124.5 . .
C44 C43 Fe1 69.1(5) . .
C44 C43 H43 125.8 . .
C44 C43 C47 108.4(7) . .
C47 C43 Fe1 72.2(5) . .
C47 C43 H43 125.8 . .
Fe1 C43A H43A 129.3 . .
C44A C43A Fe1 70.4(9) . .
C44A C43A H43A 126.4 . .
C47A C43A Fe1 65.4(10) . .
C47A C43A H43A 126.4 . .
C47A C43A C44A 107.2(16) . .
Fe1 C44 H44 123.7 . .
C43 C44 Fe1 71.1(5) . .
C43 C44 H44 126.0 . .
C45 C44 Fe1 70.9(5) . .
C45 C44 C43 108.0(7) . .
C45 C44 H44 126.0 . .
Fe1 C44A H44A 128.9 . .
C43A C44A Fe1 68.0(10) . .
C43A C44A H44A 126.0 . .
C43A C44A C45A 108.0(14) . .
C45A C44A Fe1 68.7(8) . .
C45A C44A H44A 126.0 . .
Fe1 C45 H45 124.1 . .
C44 C45 Fe1 69.3(5) . .
C44 C45 H45 126.3 . .
C44 C45 C46 107.5(9) . .
C46 C45 Fe1 72.0(7) . .
C46 C45 H45 126.3 . .
Fe1 C45A H45A 129.6 . .
C44A C45A Fe1 69.9(8) . .
C44A C45A H45A 125.5 . .
C44A C45A C46A 109.0(13) . .
C46A C45A Fe1 66.6(9) . .
C46A C45A H45A 125.5 . .
Fe1 C46 H46 126.3 . .
C45 C46 Fe1 68.7(7) . .
C45 C46 H46 125.5 . .
C47 C46 Fe1 71.1(6) . .
C47 C46 C45 109.0(10) . .
C47 C46 H46 125.5 . .
Fe1 C46A H46A 126.9 . .
C45A C46A Fe1 71.0(10) . .
C45A C46A H46A 126.9 . .
C47A C46A Fe1 66.6(10) . .
C47A C46A C45A 106.1(14) . .
C47A C46A H46A 126.9 . .
Fe1 C47 H47 126.2 . .
C43 C47 Fe1 68.6(5) . .
C43 C47 H47 126.4 . .
C46 C47 Fe1 70.4(7) . .
C46 C47 C43 107.2(8) . .
C46 C47 H47 126.4 . .
Fe1 C47A H47A 125.1 . .
C43A C47A Fe1 71.8(10) . .
C43A C47A C46A 109.7(15) . .
C43A C47A H47A 125.1 . .
C46A C47A Fe1 69.9(10) . .
C46A C47A H47A 125.1 . .
O4 C48 Fe1 176.7(9) . .
O4A C48A Fe1 175.6(12) . .
C55 C56 H56 120.0 . .
C55 C56 C57 120.0 . .
C57 C56 H56 120.0 . .
C54 C53 H53 120.0 . .
C54 C53 C58 120.0 . .
C58 C53 H53 120.0 . .
C53 C54 H54 120.0 . .
C53 C54 C55 120.0 . .
C55 C54 H54 120.0 . .
C56 C55 H55 120.0 . .
C54 C55 C56 120.0 . .
C54 C55 H55 120.0 . .
C56 C57 H57 120.0 . .
C58 C57 C56 120.0 . .
C58 C57 H57 120.0 . .
C53 C58 C57 120.0 . .
C53 C58 H58 120.0 . .
C57 C58 H58 120.0 . .
C55A C56A H56A 120.0 . .
C55A C56A C57A 120.0 . .
C57A C56A H56A 120.0 . .
C54A C53A H53A 120.0 . .
C58A C53A H53A 120.0 . .
C58A C53A C54A 120.0 . .
C53A C54A H54A 120.0 . .
C55A C54A C53A 120.0 . .
C55A C54A H54A 120.0 . .
C56A C55A C54A 120.0 . .
C56A C55A H55A 120.0 . .
C54A C55A H55A 120.0 . .
C56A C57A H57A 120.0 . .
C58A C57A C56A 120.0 . .
C58A C57A H57A 120.0 . .
C53A C58A C57A 120.0 . .
C53A C58A H58A 120.0 . .
C57A C58A H58A 120.0 . .
C49 O5 C52 109.5 . .
O5 C49 H49A 110.5 . .
O5 C49 H49B 110.5 . .
O5 C49 C50 106.4 . .
H49A C49 H49B 108.6 . .
C50 C49 H49A 110.5 . .
C50 C49 H49B 110.5 . .
C49 C50 H50A 111.5 . .
C49 C50 H50B 111.5 . .
C49 C50 C51 101.5 . .
H50A C50 H50B 109.3 . .
C51 C50 H50A 111.5 . .
C51 C50 H50B 111.5 . .
C50 C51 H51A 111.5 . .
C50 C51 H51B 111.5 . .
H51A C51 H51B 109.3 . .
C52 C51 C50 101.5 . .
C52 C51 H51A 111.5 . .
C52 C51 H51B 111.5 . .
O5 C52 C51 106.4 . .
O5 C52 H52A 110.5 . .
O5 C52 H52B 110.5 . .
C51 C52 H52A 110.5 . .
C51 C52 H52B 110.5 . .
H52A C52 H52B 108.6 . .
C52A O5A C49A 109.5 . .
O5A C49A H49C 110.5 . .
O5A C49A H49D 110.5 . .
O5A C49A C50A 106.4 . .
H49C C49A H49D 108.6 . .
C50A C49A H49C 110.5 . .
C50A C49A H49D 110.5 . .
C49A C50A H50C 111.5 . .
C49A C50A H50D 111.5 . .
C49A C50A C51A 101.5 . .
H50C C50A H50D 109.3 . .
C51A C50A H50C 111.5 . .
C51A C50A H50D 111.5 . .
C50A C51A H51C 111.5 . .
C50A C51A H51D 111.5 . .
H51C C51A H51D 109.3 . .
C52A C51A C50A 101.5 . .
C52A C51A H51C 111.5 . .
C52A C51A H51D 111.5 . .
O5A C52A C51A 106.4 . .
O5A C52A H52C 110.4 . .
O5A C52A H52D 110.4 . .
C51A C52A H52C 110.4 . .
C51A C52A H52D 110.4 . .
H52C C52A H52D 108.6 . .

loop_
_geom_bond_atom_site_label_1
_geom_bond_atom_site_label_2
_geom_bond_distance
_geom_bond_site_symmetry_2
Fe1 P1 2.2557(14) .
Fe1 P3 2.2544(14) .
Fe1 C43 2.087(8) .
Fe1 C43A 1.991(19) .
Fe1 C44 2.060(9) .
Fe1 C44A 2.023(14) .
Fe1 C45 2.082(10) .
Fe1 C45A 2.007(14) .
Fe1 C46 2.124(13) .
Fe1 C46A 1.95(2) .
Fe1 C47 2.134(9) .
Fe1 C47A 1.904(16) .
Fe1 C48 1.805(12) .
Fe1 C48A 1.822(15) .
Fe2 P1 2.2603(14) .
Fe2 P3 2.2739(15) .
Fe2 C21 2.117(5) .
Fe2 C22 2.096(5) .
Fe2 C23 2.087(5) .
Fe2 C24 2.085(5) .
Fe2 C25 1.756(5) .
Fe2 C26 2.102(5) .
P1 P2 2.1639(17) .
P1 C1 1.852(5) .
P2 C2 1.704(5) .
P3 P4 2.1614(18) .
P3 C19 1.855(5) .
P4 C20 1.711(4) .
O1 C1 1.224(6) .
O2 C19 1.217(5) .
O3 C25 1.159(6) .
O4 C48 1.167(13) .
O4A C48A 1.227(16) .
N1 C1 1.401(6) .
N1 C2 1.409(6) .
N1 C31 1.467(6) .
N2 C7 1.465(5) .
N2 C19 1.403(6) .
N2 C20 1.411(6) .
C2 C27 1.550(6) .
C3 C4 1.528(6) .
C3 C5 1.538(7) .
C3 C6 1.533(7) .
C3 C20 1.544(6) .
C4 H4A 0.9600 .
C4 H4B 0.9600 .
C4 H4C 0.9600 .
C5 H5A 0.9600 .
C5 H5B 0.9600 .
C5 H5C 0.9600 .
C6 H6A 0.9600 .
C6 H6B 0.9600 .
C6 H6C 0.9600 .
C7 C8 1.401(6) .
C7 C12 1.404(7) .
C8 C9 1.400(7) .
C8 C16 1.513(7) .
C9 H9 0.9300 .
C9 C10 1.380(8) .
C10 H10 0.9300 .
C10 C11 1.378(8) .
C11 H11 0.9300 .
C11 C12 1.386(7) .
C12 C13 1.527(7) .
C13 H13 0.9800 .
C13 C14 1.541(8) .
C13 C15 1.533(8) .
C14 H14A 0.9600 .
C14 H14B 0.9600 .
C14 H14C 0.9600 .
C15 H15A 0.9600 .
C15 H15B 0.9600 .
C15 H15C 0.9600 .
C16 H16 0.9800 .
C16 C17 1.534(7) .
C16 C18 1.536(7) .
C17 H17A 0.9600 .
C17 H17B 0.9600 .
C17 H17C 0.9600 .
C18 H18A 0.9600 .
C18 H18B 0.9600 .
C18 H18C 0.9600 .
C21 H21 0.9300 .
C21 C22 1.398(7) .
C21 C26 1.419(7) .
C22 H22 0.9300 .
C22 C23 1.428(8) .
C23 H23 0.9300 .
C23 C24 1.388(7) .
C24 H24 0.9300 .
C24 C26 1.409(7) .
C26 H26 0.9300 .
C27 C28 1.522(8) .
C27 C29 1.537(8) .
C27 C30 1.533(8) .
C28 H28A 0.9600 .
C28 H28B 0.9600 .
C28 H28C 0.9600 .
C29 H29A 0.9600 .
C29 H29B 0.9600 .
C29 H29C 0.9600 .
C30 H30A 0.9600 .
C30 H30B 0.9600 .
C30 H30C 0.9600 .
C31 C32 1.402(6) .
C31 C36 1.400(7) .
C32 C33 1.394(7) .
C32 C37 1.529(7) .
C33 H33 0.9300 .
C33 C34 1.387(7) .
C34 H34 0.9300 .
C34 C35 1.385(7) .
C35 H35 0.9300 .
C35 C36 1.397(7) .
C36 C40 1.531(6) .
C37 H37 0.9800 .
C37 C38 1.525(9) .
C37 C39 1.539(8) .
C38 H38A 0.9600 .
C38 H38B 0.9600 .
C38 H38C 0.9600 .
C39 H39A 0.9600 .
C39 H39B 0.9600 .
C39 H39C 0.9600 .
C40 H40 0.9800 .
C40 C41 1.532(7) .
C40 C42 1.535(7) .
C41 H41A 0.9600 .
C41 H41B 0.9600 .
C41 H41C 0.9600 .
C42 H42A 0.9600 .
C42 H42B 0.9600 .
C42 H42C 0.9600 .
C43 H43 0.9300 .
C43 C44 1.415(9) .
C43 C47 1.418(10) .
C43A H43A 0.9300 .
C43A C44A 1.425(13) .
C43A C47A 1.423(14) .
C44 H44 0.9300 .
C44 C45 1.412(11) .
C44A H44A 0.9300 .
C44A C45A 1.427(13) .
C45 H45 0.9300 .
C45 C46 1.416(12) .
C45A H45A 0.9300 .
C45A C46A 1.431(14) .
C46 H46 0.9300 .
C46 C47 1.406(12) .
C46A H46A 0.9800 .
C46A C47A 1.429(14) .
C47 H47 0.9300 .
C47A H47A 0.9800 .
C56 H56 0.9300 .
C56 C55 1.3949 .
C56 C57 1.3949 .
C53 H53 0.9300 .
C53 C54 1.3942 .
C53 C58 1.3943 .
C54 H54 0.9300 .
C54 C55 1.3943 .
C55 H55 0.9300 .
C57 H57 0.9300 .
C57 C58 1.3947 .
C58 H58 0.9300 .
C56A H56A 0.9300 .
C56A C55A 1.3937 .
C56A C57A 1.3951 .
C53A H53A 0.9300 .
C53A C54A 1.3944 .
C53A C58A 1.3943 .
C54A H54A 0.9300 .
C54A C55A 1.3942 .
C55A H55A 0.9300 .
C57A H57A 0.9300 .
C57A C58A 1.3946 .
C58A H58A 0.9300 .
O5 C49 1.4426 .
O5 C52 1.4431 .
C49 H49A 0.9700 .
C49 H49B 0.9700 .
C49 C50 1.5356 .
C50 H50A 0.9700 .
C50 H50B 0.9700 .
C50 C51 1.5378 .
C51 H51A 0.9700 .
C51 H51B 0.9700 .
C51 C52 1.5347 .
C52 H52A 0.9700 .
C52 H52B 0.9700 .
O5A C49A 1.4439 .
O5A C52A 1.4430 .
C49A H49C 0.9700 .
C49A H49D 0.9700 .
C49A C50A 1.5350 .
C50A H50C 0.9700 .
C50A H50D 0.9700 .
C50A C51A 1.5380 .
C51A H51C 0.9700 .
C51A H51D 0.9700 .
C51A C52A 1.5351 .
C52A H52C 0.9700 .
C52A H52D 0.9700 .

loop_
_geom_torsion_atom_site_label_1
_geom_torsion_atom_site_label_2
_geom_torsion_atom_site_label_3
_geom_torsion_atom_site_label_4
_geom_torsion
_geom_torsion_site_symmetry_1
_geom_torsion_site_symmetry_2
_geom_torsion_site_symmetry_3
_geom_torsion_site_symmetry_4
Fe1 P1 C1 O1 -54.3(5) . . . .
Fe1 P1 C1 N1 123.9(3) . . . .
Fe1 P3 C19 O2 58.4(5) . . . .
Fe1 P3 C19 N2 -121.7(3) . . . .
Fe1 C43 C44 C45 -61.6(7) . . . .
Fe1 C43 C47 C46 60.0(7) . . . .
Fe1 C43A C44A C45A -57.1(11) . . . .
Fe1 C43A C47A C46A 59.9(13) . . . .
Fe1 C44 C45 C46 -62.2(8) . . . .
Fe1 C44A C45A C46A -55.0(11) . . . .
Fe1 C45 C46 C47 -59.9(8) . . . .
Fe1 C45A C46A C47A -57.5(12) . . . .
Fe1 C46 C47 C43 -58.9(6) . . . .
Fe1 C46A C47A C43A -61.1(14) . . . .
Fe2 P1 C1 O1 62.3(5) . . . .
Fe2 P1 C1 N1 -119.5(3) . . . .
Fe2 P3 C19 O2 -59.4(5) . . . .
Fe2 P3 C19 N2 120.5(3) . . . .
Fe2 C21 C22 C23 60.4(4) . . . .
Fe2 C21 C26 C24 -60.4(4) . . . .
Fe2 C22 C23 C24 61.0(4) . . . .
Fe2 C23 C24 C26 61.0(4) . . . .
Fe2 C24 C26 C21 61.1(4) . . . .
P1 P2 C2 N1 1.4(4) . . . .
P1 P2 C2 C27 -174.5(4) . . . .
P2 P1 C1 O1 -177.1(4) . . . .
P2 P1 C1 N1 1.1(3) . . . .
P2 C2 C27 C28 -6.3(6) . . . .
P2 C2 C27 C29 111.6(5) . . . .
P2 C2 C27 C30 -124.4(5) . . . .
P3 P4 C20 N2 -0.7(3) . . . .
P3 P4 C20 C3 177.9(3) . . . .
P4 P3 C19 O2 179.6(4) . . . .
P4 P3 C19 N2 -0.5(3) . . . .
N1 C2 C27 C28 177.8(4) . . . .
N1 C2 C27 C29 -64.3(6) . . . .
N1 C2 C27 C30 59.7(7) . . . .
N1 C31 C32 C33 -179.9(4) . . . .
N1 C31 C32 C37 -3.3(7) . . . .
N1 C31 C36 C35 179.3(4) . . . .
N1 C31 C36 C40 4.1(7) . . . .
N2 C7 C8 C9 177.6(4) . . . .
N2 C7 C8 C16 -5.5(7) . . . .
N2 C7 C12 C11 -178.0(4) . . . .
N2 C7 C12 C13 5.5(7) . . . .
C1 N1 C2 P2 -0.9(6) . . . .
C1 N1 C2 C27 174.9(4) . . . .
C1 N1 C31 C32 88.7(5) . . . .
C1 N1 C31 C36 -85.3(5) . . . .
C2 N1 C1 P1 -0.4(5) . . . .
C2 N1 C1 O1 177.9(4) . . . .
C2 N1 C31 C32 -86.8(6) . . . .
C2 N1 C31 C36 99.2(5) . . . .
C4 C3 C20 P4 3.9(5) . . . .
C4 C3 C20 N2 -177.6(4) . . . .
C5 C3 C20 P4 -114.0(4) . . . .
C5 C3 C20 N2 64.5(5) . . . .
C6 C3 C20 P4 122.0(4) . . . .
C6 C3 C20 N2 -59.5(5) . . . .
C7 N2 C19 P3 -177.5(3) . . . .
C7 N2 C19 O2 2.4(6) . . . .
C7 N2 C20 P4 177.8(3) . . . .
C7 N2 C20 C3 -0.7(6) . . . .
C7 C8 C9 C10 2.1(7) . . . .
C7 C8 C16 C17 136.5(5) . . . .
C7 C8 C16 C18 -101.3(5) . . . .
C7 C12 C13 C14 -139.8(5) . . . .
C7 C12 C13 C15 97.8(6) . . . .
C8 C7 C12 C11 6.2(7) . . . .
C8 C7 C12 C13 -170.3(5) . . . .
C8 C9 C10 C11 2.4(8) . . . .
C9 C8 C16 C17 -46.7(6) . . . .
C9 C8 C16 C18 75.5(6) . . . .
C9 C10 C11 C12 -2.8(8) . . . .
C10 C11 C12 C7 -1.4(8) . . . .
C10 C11 C12 C13 175.3(5) . . . .
C11 C12 C13 C14 43.6(7) . . . .
C11 C12 C13 C15 -78.7(6) . . . .
C12 C7 C8 C9 -6.6(7) . . . .
C12 C7 C8 C16 170.3(4) . . . .
C16 C8 C9 C10 -174.9(5) . . . .
C19 N2 C7 C8 85.6(5) . . . .
C19 N2 C7 C12 -90.4(5) . . . .
C19 N2 C20 P4 0.4(5) . . . .
C19 N2 C20 C3 -178.1(4) . . . .
C20 N2 C7 C8 -91.9(5) . . . .
C20 N2 C7 C12 92.1(6) . . . .
C20 N2 C19 P3 0.2(5) . . . .
C20 N2 C19 O2 -179.9(4) . . . .
C21 C22 C23 Fe2 -61.4(4) . . . .
C21 C22 C23 C24 -0.5(6) . . . .
C22 C21 C26 Fe2 59.7(4) . . . .
C22 C21 C26 C24 -0.6(6) . . . .
C22 C23 C24 Fe2 -60.9(4) . . . .
C22 C23 C24 C26 0.0(6) . . . .
C23 C24 C26 Fe2 -60.8(4) . . . .
C23 C24 C26 C21 0.4(6) . . . .
C26 C21 C22 Fe2 -59.7(4) . . . .
C26 C21 C22 C23 0.7(6) . . . .
C31 N1 C1 P1 -176.3(3) . . . .
C31 N1 C1 O1 2.0(6) . . . .
C31 N1 C2 P2 174.4(3) . . . .
C31 N1 C2 C27 -9.8(7) . . . .
C31 C32 C33 C34 2.6(7) . . . .
C31 C32 C37 C38 -100.6(6) . . . .
C31 C32 C37 C39 137.5(5) . . . .
C31 C36 C40 C41 102.1(5) . . . .
C31 C36 C40 C42 -135.6(5) . . . .
C32 C31 C36 C35 5.6(7) . . . .
C32 C31 C36 C40 -169.6(4) . . . .
C32 C33 C34 C35 1.2(7) . . . .
C33 C32 C37 C38 76.0(6) . . . .
C33 C32 C37 C39 -45.9(7) . . . .
C33 C34 C35 C36 -1.7(7) . . . .
C34 C35 C36 C31 -1.6(7) . . . .
C34 C35 C36 C40 173.8(4) . . . .
C35 C36 C40 C41 -73.0(5) . . . .
C35 C36 C40 C42 49.3(7) . . . .
C36 C31 C32 C33 -6.1(7) . . . .
C36 C31 C32 C37 170.5(5) . . . .
C37 C32 C33 C34 -174.2(5) . . . .
C43 C44 C45 Fe1 61.7(6) . . . .
C43 C44 C45 C46 -0.5(11) . . . .
C43A C44A C45A Fe1 56.7(13) . . . .
C43A C44A C45A C46A 2(2) . . . .
C44 C43 C47 Fe1 -59.8(6) . . . .
C44 C43 C47 C46 0.2(11) . . . .
C44 C45 C46 Fe1 60.5(7) . . . .
C44 C45 C46 C47 0.6(12) . . . .
C44A C43A C47A Fe1 -58.2(14) . . . .
C44A C43A C47A C46A 2(2) . . . .
C44A C45A C46A Fe1 57.0(10) . . . .
C44A C45A C46A C47A -0.6(18) . . . .
C45 C46 C47 Fe1 58.4(8) . . . .
C45 C46 C47 C43 -0.5(12) . . . .
C45A C46A C47A Fe1 60.4(11) . . . .
C45A C46A C47A C43A -1(2) . . . .
C47 C43 C44 Fe1 61.8(6) . . . .
C47 C43 C44 C45 0.2(10) . . . .
C47A C43A C44A Fe1 55.1(14) . . . .
C47A C43A C44A C45A -2(2) . . . .
C56 C57 C58 C53 -0.1 . . . .
C53 C54 C55 C56 0.1 . . . .
C54 C53 C58 C57 0.1 . . . .
C55 C56 C57 C58 0.1 . . . .
C57 C56 C55 C54 -0.1 . . . .
C58 C53 C54 C55 -0.1 . . . .
C56A C57A C58A C53A 0.0 . . . .
C53A C54A C55A C56A 0.0 . . . .
C54A C53A C58A C57A 0.0 . . . .
C55A C56A C57A C58A 0.1 . . . .
C57A C56A C55A C54A -0.1 . . . .
C58A C53A C54A C55A 0.1 . . . .
O5 C49 C50 C51 31.5 . . . .
C49 O5 C52 C51 -12.4 . . . .
C49 C50 C51 C52 -37.4 . . . .
C50 C51 C52 O5 31.6 . . . .
C52 O5 C49 C50 -12.3 . . . .
O5A C49A C50A C51A 31.5 . . . .
C49A O5A C52A C51A -12.4 . . . .
C49A C50A C51A C52A -37.4 . . . .
C50A C51A C52A O5A 31.6 . . . .
C52A O5A C49A C50A -12.3 . . . .

loop_
_exptl_oxdiff_crystal_face_indexfrac_h
_exptl_oxdiff_crystal_face_indexfrac_k
_exptl_oxdiff_crystal_face_indexfrac_l
_exptl_oxdiff_crystal_face_x
_exptl_oxdiff_crystal_face_y
_exptl_oxdiff_crystal_face_z
-0.0000 -1.0000 -1.0000 0.0427 -0.0110 -0.0397
0.0000 0.9999 -0.0000 0.0031 -0.0098 0.0266
2.9999 5.0004 4.9998 -0.2928 -0.0506 0.1687
-1.9999 -4.9997 0.0000 0.0371 0.1196 -0.1133
-2.9997 -4.9990 4.9999 -0.1657 0.2590 -0.0380
0.0001 2.0005 4.9998 -0.2230 0.0846 0.1185
-2.9998 4.9999 1.9999 0.0031 0.0983 0.1889
2.9998 -4.9999 -1.9999 -0.0031 -0.0983 -0.1889
2.9998 4.9994 -2.0000 0.0282 -0.1965 0.0772
-2.9998 -4.9994 2.0000 -0.0282 0.1965 -0.0772
-4.9997 5.0000 2.9999 0.0101 0.1896 0.2218
-0.9999 -0.0000 -0.0000 0.0264 0.0352 0.0099
0.9999 0.0000 0.0000 -0.0264 -0.0352 -0.0099
-2.0000 4.9989 -4.9998 0.2977 -0.0829 0.0876
2.0000 -4.9989 4.9998 -0.2977 0.0829 -0.0876
-0.0001 4.9994 -2.0000 0.1074 -0.0908 0.1069
0.0000 -0.9998 1.0000 -0.0490 0.0307 -0.0136
